data_4106318
loop_
_publ_author_name
'Paraskevi O. Lagaditis'
'Alan J. Lough'
'Robert H. Morris'

_publ_section_title
;
 Low-Valent Ene-Amido Iron Complexes for the Asymmetric Transfer
 Hydrogenation of Acetophenone without Base
;
_journal_name_full 'Journal of the American Chemical Society'
_journal_page_first 9662
_journal_page_last 9665
_journal_paper_doi 10.1021/ja202375y
_journal_volume 133
_journal_year 2011
_chemical_formula_moiety 'C35 H54 Br Fe N2 O P2, C24 H20 B'
_chemical_formula_sum 'C59 H74 B Br Fe N2 O P2'
_chemical_formula_weight 1035.71
_chemical_name_systematic
; 
 ? 
;
_space_group_IT_number 2
_symmetry_cell_setting triclinic
_symmetry_space_group_name_Hall '-P 1'
_symmetry_space_group_name_H-M 'P -1'
_atom_sites_solution_hydrogens geom
_atom_sites_solution_primary direct
_atom_sites_solution_secondary difmap
_audit_creation_method SHELXL-97
_cell_angle_alpha 64.1830(19)
_cell_angle_beta 72.743(3)
_cell_angle_gamma 75.348(3)
_cell_formula_units_Z 2
_cell_length_a 13.3469(6)
_cell_length_b 15.7707(8)
_cell_length_c 17.3778(9)
_cell_measurement_reflns_used 29845
_cell_measurement_temperature 150(1)
_cell_measurement_theta_max 27.5
_cell_measurement_theta_min 2.6
_cell_volume 3111.8(3)
_computing_cell_refinement 'Denzo-SMN (Otwinowski & Minor, 1997)'
_computing_data_collection 'Collect (Nonius B.V., 1997-2002)'
_computing_data_reduction Denzo-SMN
_computing_molecular_graphics 'PLATON (Spek, 2003)'
_computing_publication_material 'SHELXTL V6.1'
_computing_structure_refinement 'SHELXTL V6.1 (Sheldrick, 2008)'
_computing_structure_solution 'SIR-92 (Altomare et al., 1994)'
_diffrn_ambient_temperature 150(2)
_diffrn_detector_area_resol_mean 9
_diffrn_measured_fraction_theta_full 0.968
_diffrn_measured_fraction_theta_max 0.946
_diffrn_measurement_device_type 'Nonius KappaCCD'
_diffrn_measurement_method '\f scans and \w scans with \k offsets'
_diffrn_radiation_monochromator graphite
_diffrn_radiation_source 'fine-focus sealed tube'
_diffrn_radiation_type MoK\a
_diffrn_radiation_wavelength 0.71073
_diffrn_reflns_av_R_equivalents 0.116
_diffrn_reflns_av_sigmaI/netI 0.149
_diffrn_reflns_limit_h_max 17
_diffrn_reflns_limit_h_min -16
_diffrn_reflns_limit_k_max 20
_diffrn_reflns_limit_k_min -18
_diffrn_reflns_limit_l_max 22
_diffrn_reflns_limit_l_min 0
_diffrn_reflns_number 29845
_diffrn_reflns_theta_full 25.24
_diffrn_reflns_theta_max 27.46
_diffrn_reflns_theta_min 2.56
_diffrn_standards_number 0
_exptl_absorpt_coefficient_mu 0.971
_exptl_absorpt_correction_T_max 0.971
_exptl_absorpt_correction_T_min 0.632
_exptl_absorpt_correction_type multi-scan
_exptl_absorpt_process_details
;
multi-scan from symmetry-related measurements 
 Sortav (Blessing 1995)
;
_exptl_crystal_colour orange
_exptl_crystal_density_diffrn 1.105
_exptl_crystal_description plate
_exptl_crystal_F_000 1092
_exptl_crystal_size_max 0.16
_exptl_crystal_size_mid 0.10
_exptl_crystal_size_min 0.04
_platon_squeeze_details
;

During the
refinement of the structure, electron density peaks were located 
that were believed to be highly disordered
solvent molecules (possibly pentane and/or THF). Attempts 
made to model the solvent molecule were not successful. 
The SQUEEZE option in PLATON (Spek, 2003) indicated there were
solvent cavities with a total volume of 687.0 \%A^3^ containing 
approximately 145 electrons per unit cell.
In the final cycles of refinement, this contribution to the
electron density was removed from the observed data. The
density, the F(000) value, the molecular weight and the formula are
given without taking into account the results obtained with the
SQUEEZE option PLATON (Spek, 2003). Similar treatments of disordered
solvent molecules were carried out by St\"ahler et al. (2001), 
Cox et al. (2003), Mohamed et al. (2003) and Athimoolam et al. (2005).
References:

Spek, A. L. (2003). J. Appl. Cryst. 36, 7-13

Athimoolam, S., Kumar, J., Ramakrishnan, V. & Rajaram, R.K. (2005).
Acta Cryst. E61, m2014-m2017.

Cox, J.P., Kumarasammy, Y., Nahar, L., Sarkar D.S. & Shoeb, M.
(2003). Acta Cryst. E59, o975-o977.

Mohamed, A.A., Krause Bauer, A.J., Bruce, E.A. & Bruce M.R.M.
(2003). Acta Cryst. C59, m84-m86.

St\"ahler, R., N\"ather, C. & Bensch, W. (2001). Acta Cryst.
C57, 26-27.
;
_refine_diff_density_max 0.533
_refine_diff_density_min -0.569
_refine_diff_density_rms 0.078
_refine_ls_extinction_method none
_refine_ls_goodness_of_fit_ref 0.892
_refine_ls_hydrogen_treatment constr
_refine_ls_matrix_type full
_refine_ls_number_parameters 604
_refine_ls_number_reflns 13485
_refine_ls_number_restraints 0
_refine_ls_restrained_S_all 0.892
_refine_ls_R_factor_all 0.1430
_refine_ls_R_factor_gt 0.0674
_refine_ls_shift/su_max 0.001
_refine_ls_shift/su_mean 0.000
_refine_ls_structure_factor_coef Fsqd
_refine_ls_weighting_details 'calc w=1/[\s^2^(Fo^2^)+(0.0783P)^2^] where P=(Fo^2^+2Fc^2^)/3'
_refine_ls_weighting_scheme calc
_refine_ls_wR_factor_gt 0.1497
_refine_ls_wR_factor_ref 0.1720
_reflns_number_gt 6527
_reflns_number_total 13485
_reflns_threshold_expression I>2\s(I)
_cod_data_source_file ja202375y_si_002_1.cif
_cod_data_source_block 4a
_cod_database_code 4106318

loop_
_symmetry_equiv_pos_as_xyz
'x, y, z'
'-x, -y, -z'

loop_
_atom_site_label
_atom_site_type_symbol
_atom_site_fract_x
_atom_site_fract_y
_atom_site_fract_z
_atom_site_U_iso_or_equiv
_atom_site_adp_type
_atom_site_occupancy
_atom_site_symmetry_multiplicity
_atom_site_calc_flag
_atom_site_refinement_flags
Br1 Br 0.72033(4) 0.05959(3) 0.41946(3) 0.05015(16) Uani 1 1 d .
Fe1 Fe 0.76947(4) 0.03023(4) 0.28159(4) 0.04045(18) Uani 1 1 d .
P1 P 0.92928(9) -0.04618(9) 0.31646(8) 0.0435(3) Uani 1 1 d .
P2 P 0.64845(9) -0.07236(8) 0.33262(7) 0.0419(3) Uani 1 1 d .
O1 O 0.8417(2) 0.0233(2) 0.1096(2) 0.0547(8) Uani 1 1 d .
N1 N 0.8378(3) 0.1457(3) 0.2283(2) 0.0448(9) Uani 1 1 d .
N2 N 0.6434(3) 0.1257(3) 0.2523(2) 0.0419(9) Uani 1 1 d .
C1 C 0.9866(3) 0.0605(3) 0.2945(3) 0.0482(11) Uani 1 1 d .
H1A H 0.9808 0.0659 0.3503 0.058 Uiso 1 1 calc R
H1B H 1.0626 0.0537 0.2659 0.058 Uiso 1 1 calc R
C2 C 0.9292(4) 0.1470(3) 0.2371(3) 0.0507(12) Uani 1 1 d .
H2A H 0.9604 0.2039 0.2065 0.061 Uiso 1 1 calc R
C3 C 0.7737(4) 0.2296(3) 0.1808(3) 0.0523(12) Uani 1 1 d .
C4 C 0.8097(4) 0.3154(4) 0.1222(4) 0.0660(14) Uani 1 1 d .
H4A H 0.8815 0.3234 0.1115 0.079 Uiso 1 1 calc R
C5 C 0.7380(5) 0.3886(4) 0.0802(4) 0.0912(19) Uani 1 1 d .
H5A H 0.7615 0.4471 0.0387 0.109 Uiso 1 1 calc R
C6 C 0.6330(5) 0.3788(4) 0.0971(4) 0.0830(18) Uani 1 1 d .
H6A H 0.5847 0.4314 0.0693 0.100 Uiso 1 1 calc R
C7 C 0.5978(4) 0.2944(4) 0.1535(3) 0.0610(13) Uani 1 1 d .
H7A H 0.5255 0.2878 0.1643 0.073 Uiso 1 1 calc R
C8 C 0.6680(3) 0.2187(3) 0.1946(3) 0.0469(11) Uani 1 1 d .
C9 C 0.5485(4) 0.1085(3) 0.2877(3) 0.0486(12) Uani 1 1 d .
H9A H 0.4907 0.1579 0.2737 0.058 Uiso 1 1 calc R
C10 C 0.5287(3) 0.0117(3) 0.3504(3) 0.0456(11) Uani 1 1 d .
H10A H 0.4673 -0.0045 0.3413 0.055 Uiso 1 1 calc R
H10B H 0.5126 0.0081 0.4111 0.055 Uiso 1 1 calc R
C11 C 0.9432(3) -0.1229(3) 0.4307(3) 0.0469(11) Uani 1 1 d .
H11A H 0.8845 -0.0966 0.4692 0.056 Uiso 1 1 calc R
C12 C 1.0457(3) -0.1219(4) 0.4515(3) 0.0552(13) Uani 1 1 d .
H12A H 1.0543 -0.0554 0.4355 0.066 Uiso 1 1 calc R
H12B H 1.1064 -0.1494 0.4162 0.066 Uiso 1 1 calc R
C13 C 1.0456(4) -0.1791(4) 0.5488(3) 0.0632(14) Uani 1 1 d .
H13A H 1.1147 -0.1802 0.5597 0.076 Uiso 1 1 calc R
H13B H 0.9896 -0.1475 0.5836 0.076 Uiso 1 1 calc R
C14 C 1.0261(4) -0.2810(4) 0.5784(3) 0.0710(16) Uani 1 1 d .
H14A H 1.0867 -0.3154 0.5491 0.085 Uiso 1 1 calc R
H14B H 1.0211 -0.3143 0.6423 0.085 Uiso 1 1 calc R
C15 C 0.9256(4) -0.2824(4) 0.5568(3) 0.0643(14) Uani 1 1 d .
H15A H 0.8642 -0.2538 0.5907 0.077 Uiso 1 1 calc R
H15B H 0.9166 -0.3491 0.5737 0.077 Uiso 1 1 calc R
C16 C 0.9279(4) -0.2270(3) 0.4588(3) 0.0520(12) Uani 1 1 d .
H16A H 0.8606 -0.2281 0.4464 0.062 Uiso 1 1 calc R
H16B H 0.9866 -0.2577 0.4248 0.062 Uiso 1 1 calc R
C17 C 0.8114(3) 0.0218(3) 0.1783(3) 0.0448(11) Uani 1 1 d .
C21 C 1.0297(3) -0.1089(3) 0.2522(3) 0.0407(10) Uani 1 1 d .
H21A H 1.0848 -0.1460 0.2877 0.049 Uiso 1 1 calc R
C22 C 1.0888(3) -0.0452(3) 0.1629(3) 0.0509(12) Uani 1 1 d .
H22A H 1.0378 -0.0069 0.1247 0.061 Uiso 1 1 calc R
H22B H 1.1221 -0.0009 0.1708 0.061 Uiso 1 1 calc R
C23 C 1.1744(3) -0.1056(4) 0.1193(3) 0.0608(14) Uani 1 1 d .
H23A H 1.2078 -0.0632 0.0603 0.073 Uiso 1 1 calc R
H23B H 1.2301 -0.1370 0.1540 0.073 Uiso 1 1 calc R
C24 C 1.1322(4) -0.1806(4) 0.1110(3) 0.0626(14) Uani 1 1 d .
H24A H 1.1918 -0.2208 0.0875 0.075 Uiso 1 1 calc R
H24B H 1.0842 -0.1495 0.0695 0.075 Uiso 1 1 calc R
C25 C 1.0720(4) -0.2430(4) 0.2000(3) 0.0573(13) Uani 1 1 d .
H25A H 1.0409 -0.2890 0.1925 0.069 Uiso 1 1 calc R
H25B H 1.1219 -0.2795 0.2395 0.069 Uiso 1 1 calc R
C26 C 0.9843(3) -0.1828(3) 0.2409(3) 0.0453(11) Uani 1 1 d .
H26A H 0.9474 -0.2246 0.2987 0.054 Uiso 1 1 calc R
H26B H 0.9319 -0.1495 0.2032 0.054 Uiso 1 1 calc R
C31 C 0.6342(3) -0.1813(3) 0.4333(3) 0.0474(11) Uani 1 1 d .
H31A H 0.6936 -0.2309 0.4226 0.057 Uiso 1 1 calc R
C32 C 0.6463(4) -0.1701(3) 0.5138(3) 0.0513(12) Uani 1 1 d .
H32A H 0.5885 -0.1218 0.5271 0.062 Uiso 1 1 calc R
H32B H 0.7145 -0.1471 0.5001 0.062 Uiso 1 1 calc R
C33 C 0.6431(4) -0.2647(4) 0.5949(3) 0.0660(14) Uani 1 1 d .
H33A H 0.7043 -0.3117 0.5837 0.079 Uiso 1 1 calc R
H33B H 0.6484 -0.2542 0.6456 0.079 Uiso 1 1 calc R
C34 C 0.5403(5) -0.3035(4) 0.6159(3) 0.0732(16) Uani 1 1 d .
H34A H 0.4794 -0.2594 0.6328 0.088 Uiso 1 1 calc R
H34B H 0.5411 -0.3659 0.6659 0.088 Uiso 1 1 calc R
C35 C 0.5274(5) -0.3148(5) 0.5364(4) 0.093(2) Uani 1 1 d .
H35A H 0.5844 -0.3638 0.5233 0.112 Uiso 1 1 calc R
H35B H 0.4585 -0.3367 0.5500 0.112 Uiso 1 1 calc R
C36 C 0.5322(5) -0.2215(4) 0.4569(3) 0.0740(16) Uani 1 1 d .
H36A H 0.4713 -0.1745 0.4685 0.089 Uiso 1 1 calc R
H36B H 0.5256 -0.2317 0.4064 0.089 Uiso 1 1 calc R
C41 C 0.6178(3) -0.1058(3) 0.2526(3) 0.0425(10) Uani 1 1 d .
H41A H 0.5542 -0.1393 0.2841 0.051 Uiso 1 1 calc R
C42 C 0.5854(3) -0.0199(3) 0.1731(3) 0.0461(11) Uani 1 1 d .
H42A H 0.5235 0.0211 0.1933 0.055 Uiso 1 1 calc R
H42B H 0.6446 0.0181 0.1409 0.055 Uiso 1 1 calc R
C43 C 0.5573(4) -0.0526(3) 0.1119(3) 0.0517(12) Uani 1 1 d .
H43A H 0.4920 -0.0826 0.1417 0.062 Uiso 1 1 calc R
H43B H 0.5427 0.0036 0.0588 0.062 Uiso 1 1 calc R
C44 C 0.6461(4) -0.1233(3) 0.0848(3) 0.0554(13) Uani 1 1 d .
H44A H 0.6231 -0.1449 0.0479 0.066 Uiso 1 1 calc R
H44B H 0.7094 -0.0915 0.0496 0.066 Uiso 1 1 calc R
C45 C 0.6746(4) -0.2087(3) 0.1645(3) 0.0520(12) Uani 1 1 d .
H45A H 0.7341 -0.2522 0.1453 0.062 Uiso 1 1 calc R
H45B H 0.6131 -0.2437 0.1968 0.062 Uiso 1 1 calc R
C46 C 0.7061(3) -0.1781(3) 0.2250(3) 0.0483(11) Uani 1 1 d .
H46A H 0.7720 -0.1491 0.1947 0.058 Uiso 1 1 calc R
H46B H 0.7204 -0.2347 0.2778 0.058 Uiso 1 1 calc R
C51 C 1.3704(3) 0.2786(3) 0.0264(3) 0.0416(10) Uani 1 1 d .
C52 C 1.3797(4) 0.3452(3) -0.0601(3) 0.0489(11) Uani 1 1 d .
H52A H 1.3176 0.3861 -0.0774 0.059 Uiso 1 1 calc R
C53 C 1.4738(4) 0.3548(4) -0.1215(3) 0.0608(13) Uani 1 1 d .
H53A H 1.4752 0.4016 -0.1792 0.073 Uiso 1 1 calc R
C54 C 1.5656(4) 0.2968(4) -0.0996(3) 0.0636(14) Uani 1 1 d .
H54A H 1.6305 0.3025 -0.1419 0.076 Uiso 1 1 calc R
C55 C 1.5620(4) 0.2297(4) -0.0146(3) 0.0572(13) Uani 1 1 d .
H55A H 1.6248 0.1896 0.0022 0.069 Uiso 1 1 calc R
C56 C 1.4659(4) 0.2216(3) 0.0458(3) 0.0521(12) Uani 1 1 d .
H56A H 1.4650 0.1748 0.1035 0.062 Uiso 1 1 calc R
C61 C 1.2437(3) 0.3612(3) 0.1325(3) 0.0420(11) Uani 1 1 d .
C62 C 1.3272(4) 0.4087(3) 0.1176(3) 0.0488(12) Uani 1 1 d .
H62A H 1.3942 0.3924 0.0846 0.059 Uiso 1 1 calc R
C63 C 1.3167(4) 0.4787(4) 0.1490(4) 0.0644(14) Uani 1 1 d .
H63A H 1.3760 0.5082 0.1384 0.077 Uiso 1 1 calc R
C64 C 1.2196(5) 0.5051(4) 0.1955(4) 0.0656(15) Uani 1 1 d .
H64A H 1.2118 0.5528 0.2171 0.079 Uiso 1 1 calc R
C65 C 1.1338(4) 0.4618(4) 0.2106(3) 0.0622(14) Uani 1 1 d .
H65A H 1.0667 0.4802 0.2420 0.075 Uiso 1 1 calc R
C66 C 1.1462(4) 0.3906(3) 0.1794(3) 0.0518(12) Uani 1 1 d .
H66A H 1.0866 0.3613 0.1903 0.062 Uiso 1 1 calc R
C71 C 1.1610(3) 0.2894(3) 0.0520(3) 0.0407(10) Uani 1 1 d .
C72 C 1.1114(3) 0.3802(3) 0.0068(3) 0.0456(11) Uani 1 1 d .
H72A H 1.1290 0.4335 0.0094 0.055 Uiso 1 1 calc R
C73 C 1.0369(4) 0.3962(4) -0.0422(3) 0.0563(13) Uani 1 1 d .
H73A H 1.0056 0.4592 -0.0723 0.068 Uiso 1 1 calc R
C74 C 1.0092(4) 0.3207(4) -0.0466(3) 0.0596(13) Uani 1 1 d .
H74A H 0.9598 0.3307 -0.0804 0.072 Uiso 1 1 calc R
C75 C 1.0549(4) 0.2293(4) -0.0006(3) 0.0629(14) Uani 1 1 d .
H75A H 1.0360 0.1762 -0.0025 0.076 Uiso 1 1 calc R
C76 C 1.1283(3) 0.2145(3) 0.0485(3) 0.0498(12) Uani 1 1 d .
H76A H 1.1568 0.1511 0.0805 0.060 Uiso 1 1 calc R
C81 C 1.2636(3) 0.1717(3) 0.1845(3) 0.0414(10) Uani 1 1 d .
C82 C 1.2393(3) 0.1634(3) 0.2717(3) 0.0438(11) Uani 1 1 d .
H82A H 1.2184 0.2203 0.2824 0.053 Uiso 1 1 calc R
C83 C 1.2439(3) 0.0784(4) 0.3422(3) 0.0537(12) Uani 1 1 d .
H83A H 1.2286 0.0781 0.3993 0.064 Uiso 1 1 calc R
C84 C 1.2707(3) -0.0077(4) 0.3314(3) 0.0490(11) Uani 1 1 d .
H84A H 1.2715 -0.0667 0.3804 0.059 Uiso 1 1 calc R
C85 C 1.2962(3) -0.0044(3) 0.2465(3) 0.0492(12) Uani 1 1 d .
H85A H 1.3159 -0.0616 0.2365 0.059 Uiso 1 1 calc R
C86 C 1.2925(3) 0.0833(3) 0.1766(3) 0.0463(11) Uani 1 1 d .
H86A H 1.3109 0.0836 0.1194 0.056 Uiso 1 1 calc R
B1 B 1.2589(4) 0.2736(4) 0.1007(3) 0.0432(12) Uani 1 1 d .

loop_
_atom_site_aniso_label
_atom_site_aniso_U_11
_atom_site_aniso_U_22
_atom_site_aniso_U_33
_atom_site_aniso_U_23
_atom_site_aniso_U_13
_atom_site_aniso_U_12
Br1 0.0576(3) 0.0560(3) 0.0416(3) -0.0296(3) -0.0105(2) 0.0032(2)
Fe1 0.0470(4) 0.0418(4) 0.0336(4) -0.0205(3) -0.0069(3) 0.0006(3)
P1 0.0485(7) 0.0485(7) 0.0366(7) -0.0255(6) -0.0062(5) 0.0010(5)
P2 0.0506(7) 0.0457(7) 0.0306(6) -0.0211(6) -0.0053(5) -0.0012(5)
O1 0.063(2) 0.068(2) 0.036(2) -0.0262(18) -0.0098(16) -0.0033(17)
N1 0.045(2) 0.043(2) 0.046(2) -0.023(2) -0.0053(17) -0.0024(17)
N2 0.043(2) 0.048(2) 0.037(2) -0.024(2) -0.0092(17) 0.0039(17)
C1 0.052(3) 0.053(3) 0.049(3) -0.033(3) -0.011(2) 0.003(2)
C2 0.058(3) 0.051(3) 0.049(3) -0.030(3) 0.003(2) -0.016(2)
C3 0.058(3) 0.045(3) 0.052(3) -0.026(3) -0.007(2) 0.003(2)
C4 0.067(3) 0.046(3) 0.073(4) -0.016(3) -0.016(3) 0.002(3)
C5 0.092(5) 0.054(4) 0.099(5) 0.000(4) -0.020(4) -0.020(3)
C6 0.077(4) 0.054(4) 0.095(5) -0.009(4) -0.028(3) 0.006(3)
C7 0.062(3) 0.050(3) 0.062(4) -0.018(3) -0.015(3) 0.003(3)
C8 0.050(3) 0.045(3) 0.046(3) -0.021(3) -0.009(2) -0.003(2)
C9 0.058(3) 0.054(3) 0.042(3) -0.031(3) -0.017(2) 0.009(2)
C10 0.049(3) 0.052(3) 0.036(3) -0.025(2) 0.000(2) -0.005(2)
C11 0.053(3) 0.055(3) 0.036(3) -0.027(2) -0.010(2) 0.006(2)
C12 0.055(3) 0.069(3) 0.046(3) -0.030(3) -0.016(2) 0.006(2)
C13 0.066(3) 0.080(4) 0.048(3) -0.037(3) -0.014(2) 0.007(3)
C14 0.077(4) 0.087(5) 0.037(3) -0.021(3) -0.022(3) 0.014(3)
C15 0.085(4) 0.066(4) 0.032(3) -0.020(3) -0.010(3) 0.005(3)
C16 0.062(3) 0.052(3) 0.035(3) -0.019(2) -0.006(2) 0.003(2)
C17 0.047(3) 0.038(3) 0.051(3) -0.021(2) -0.013(2) 0.001(2)
C21 0.041(2) 0.045(3) 0.033(2) -0.021(2) -0.0030(19) 0.003(2)
C22 0.057(3) 0.053(3) 0.045(3) -0.025(3) -0.009(2) -0.003(2)
C23 0.049(3) 0.088(4) 0.053(3) -0.044(3) 0.004(2) -0.009(3)
C24 0.064(3) 0.086(4) 0.046(3) -0.043(3) 0.000(2) -0.007(3)
C25 0.063(3) 0.067(4) 0.053(3) -0.042(3) -0.008(2) -0.002(3)
C26 0.059(3) 0.043(3) 0.033(3) -0.019(2) -0.005(2) -0.002(2)
C31 0.053(3) 0.045(3) 0.044(3) -0.025(2) -0.005(2) 0.000(2)
C32 0.071(3) 0.049(3) 0.030(3) -0.018(2) -0.007(2) -0.002(2)
C33 0.088(4) 0.063(4) 0.035(3) -0.021(3) 0.000(3) -0.004(3)
C34 0.100(4) 0.065(4) 0.040(3) -0.014(3) 0.000(3) -0.017(3)
C35 0.134(6) 0.097(5) 0.056(4) -0.029(4) 0.001(4) -0.055(4)
C36 0.118(5) 0.070(4) 0.033(3) -0.007(3) -0.015(3) -0.040(3)
C41 0.049(3) 0.047(3) 0.036(3) -0.025(2) -0.003(2) -0.007(2)
C42 0.050(3) 0.056(3) 0.041(3) -0.028(2) -0.014(2) 0.001(2)
C43 0.063(3) 0.062(3) 0.038(3) -0.029(3) -0.015(2) -0.001(2)
C44 0.075(3) 0.061(3) 0.041(3) -0.031(3) -0.014(2) -0.005(3)
C45 0.062(3) 0.053(3) 0.042(3) -0.029(3) -0.003(2) -0.001(2)
C46 0.063(3) 0.049(3) 0.036(3) -0.020(2) -0.012(2) -0.004(2)
C51 0.054(3) 0.039(3) 0.034(3) -0.019(2) -0.010(2) -0.001(2)
C52 0.054(3) 0.049(3) 0.035(3) -0.013(2) -0.012(2) 0.003(2)
C53 0.069(3) 0.065(4) 0.037(3) -0.013(3) -0.008(3) -0.008(3)
C54 0.061(3) 0.071(4) 0.050(3) -0.024(3) 0.005(3) -0.014(3)
C55 0.047(3) 0.061(3) 0.051(3) -0.018(3) -0.007(2) 0.002(2)
C56 0.064(3) 0.050(3) 0.035(3) -0.013(2) -0.012(2) -0.002(2)
C61 0.053(3) 0.044(3) 0.033(3) -0.020(2) -0.018(2) 0.006(2)
C62 0.058(3) 0.048(3) 0.048(3) -0.030(3) -0.019(2) 0.009(2)
C63 0.075(4) 0.057(3) 0.078(4) -0.041(3) -0.031(3) 0.007(3)
C64 0.089(4) 0.059(3) 0.070(4) -0.044(3) -0.031(3) 0.007(3)
C65 0.082(4) 0.060(3) 0.043(3) -0.031(3) -0.020(3) 0.022(3)
C66 0.059(3) 0.061(3) 0.038(3) -0.025(3) -0.007(2) -0.005(2)
C71 0.052(3) 0.042(3) 0.021(2) -0.012(2) -0.0038(18) -0.002(2)
C72 0.057(3) 0.045(3) 0.035(3) -0.015(2) -0.012(2) -0.006(2)
C73 0.066(3) 0.060(3) 0.040(3) -0.021(3) -0.011(2) -0.001(3)
C74 0.070(3) 0.067(4) 0.052(3) -0.036(3) -0.022(3) 0.006(3)
C75 0.075(3) 0.070(4) 0.061(4) -0.039(3) -0.024(3) -0.003(3)
C76 0.059(3) 0.050(3) 0.043(3) -0.023(2) -0.013(2) 0.003(2)
C81 0.046(2) 0.047(3) 0.030(2) -0.019(2) -0.0038(19) -0.003(2)
C82 0.059(3) 0.040(3) 0.028(3) -0.014(2) -0.011(2) 0.003(2)
C83 0.058(3) 0.066(3) 0.031(3) -0.023(3) -0.007(2) 0.006(2)
C84 0.043(2) 0.056(3) 0.034(3) -0.009(2) -0.007(2) 0.000(2)
C85 0.048(3) 0.052(3) 0.045(3) -0.022(3) -0.010(2) 0.001(2)
C86 0.049(3) 0.055(3) 0.030(3) -0.022(2) -0.001(2) 0.000(2)
B1 0.049(3) 0.043(3) 0.040(3) -0.023(3) -0.009(2) 0.001(2)

loop_
_atom_type_symbol
_atom_type_description
_atom_type_scat_dispersion_real
_atom_type_scat_dispersion_imag
_atom_type_scat_source
C C 0.0033 0.0016 'International Tables Vol C Tables 4.2.6.8 and 6.1.1.4'
H H 0.0000 0.0000 'International Tables Vol C Tables 4.2.6.8 and 6.1.1.4'
Br Br -0.2901 2.4595 'International Tables Vol C Tables 4.2.6.8 and 6.1.1.4'
O O 0.0106 0.0060 'International Tables Vol C Tables 4.2.6.8 and 6.1.1.4'
N N 0.0061 0.0033 'International Tables Vol C Tables 4.2.6.8 and 6.1.1.4'
P P 0.1023 0.0942 'International Tables Vol C Tables 4.2.6.8 and 6.1.1.4'
Fe Fe 0.3463 0.8444 'International Tables Vol C Tables 4.2.6.8 and 6.1.1.4'
B B 0.0013 0.0007 'International Tables Vol C Tables 4.2.6.8 and 6.1.1.4'

loop_
_geom_angle_atom_site_label_1
_geom_angle_atom_site_label_2
_geom_angle_atom_site_label_3
_geom_angle
C17 Fe1 N1 87.58(17)
C17 Fe1 N2 94.82(17)
N1 Fe1 N2 81.64(15)
C17 Fe1 P1 91.50(14)
N1 Fe1 P1 84.41(11)
N2 Fe1 P1 164.41(11)
C17 Fe1 P2 93.29(14)
N1 Fe1 P2 163.45(11)
N2 Fe1 P2 81.81(11)
P1 Fe1 P2 112.07(5)
C17 Fe1 Br1 173.25(14)
N1 Fe1 Br1 85.67(10)
N2 Fe1 Br1 84.13(9)
P1 Fe1 Br1 87.91(3)
P2 Fe1 Br1 93.16(3)
C21 P1 C11 102.9(2)
C21 P1 C1 104.95(19)
C11 P1 C1 102.0(2)
C21 P1 Fe1 122.89(14)
C11 P1 Fe1 122.50(14)
C1 P1 Fe1 97.94(14)
C31 P2 C10 104.8(2)
C31 P2 C41 102.5(2)
C10 P2 C41 100.94(19)
C31 P2 Fe1 128.60(14)
C10 P2 Fe1 97.47(15)
C41 P2 Fe1 117.97(15)
C2 N1 C3 122.9(4)
C2 N1 Fe1 123.6(3)
C3 N1 Fe1 113.5(3)
C9 N2 C8 122.5(4)
C9 N2 Fe1 123.4(3)
C8 N2 Fe1 113.7(3)
C2 C1 P1 109.8(3)
N1 C2 C1 120.4(4)
C4 C3 C8 120.1(5)
C4 C3 N1 125.3(4)
C8 C3 N1 114.5(4)
C5 C4 C3 118.0(5)
C6 C5 C4 121.5(6)
C7 C6 C5 120.6(5)
C6 C7 C8 119.4(5)
C7 C8 C3 120.2(5)
C7 C8 N2 125.5(4)
C3 C8 N2 114.3(4)
N2 C9 C10 119.8(4)
C9 C10 P2 108.3(3)
C12 C11 C16 109.3(4)
C12 C11 P1 114.8(3)
C16 C11 P1 113.2(3)
C11 C12 C13 111.1(4)
C14 C13 C12 111.7(4)
C15 C14 C13 110.9(4)
C14 C15 C16 111.1(4)
C15 C16 C11 110.2(4)
O1 C17 Fe1 174.1(4)
C22 C21 C26 109.6(3)
C22 C21 P1 115.9(3)
C26 C21 P1 112.4(3)
C23 C22 C21 110.7(4)
C24 C23 C22 113.3(4)
C23 C24 C25 110.7(4)
C26 C25 C24 111.0(4)
C25 C26 C21 110.9(4)
C36 C31 C32 108.6(4)
C36 C31 P2 114.7(3)
C32 C31 P2 113.4(3)
C31 C32 C33 111.9(4)
C34 C33 C32 110.4(4)
C33 C34 C35 110.4(4)
C36 C35 C34 111.0(5)
C35 C36 C31 112.9(5)
C42 C41 C46 111.9(3)
C42 C41 P2 113.6(3)
C46 C41 P2 112.9(3)
C43 C42 C41 110.7(4)
C44 C43 C42 112.2(3)
C45 C44 C43 110.9(4)
C44 C45 C46 111.2(4)
C45 C46 C41 111.2(3)
C52 C51 C56 114.0(4)
C52 C51 B1 122.9(4)
C56 C51 B1 122.9(4)
C53 C52 C51 123.7(4)
C54 C53 C52 120.2(5)
C53 C54 C55 118.9(5)
C54 C55 C56 119.5(4)
C55 C56 C51 123.6(4)
C62 C61 C66 115.7(4)
C62 C61 B1 122.6(4)
C66 C61 B1 121.7(4)
C63 C62 C61 123.0(4)
C64 C63 C62 119.6(5)
C63 C64 C65 119.8(4)
C64 C65 C66 119.8(5)
C61 C66 C65 122.1(4)
C76 C71 C72 115.5(4)
C76 C71 B1 122.7(4)
C72 C71 B1 121.7(4)
C71 C72 C73 122.9(4)
C74 C73 C72 119.9(5)
C73 C74 C75 118.7(4)
C74 C75 C76 120.8(5)
C71 C76 C75 122.2(5)
C86 C81 C82 113.1(4)
C86 C81 B1 123.4(4)
C82 C81 B1 123.6(4)
C83 C82 C81 123.9(4)
C82 C83 C84 121.0(4)
C85 C84 C83 117.9(4)
C86 C85 C84 119.3(4)
C85 C86 C81 124.7(4)
C81 B1 C61 109.8(3)
C81 B1 C51 110.5(3)
C61 B1 C51 107.7(4)
C81 B1 C71 111.6(4)
C61 B1 C71 110.0(3)
C51 B1 C71 107.1(3)

loop_
_geom_bond_atom_site_label_1
_geom_bond_atom_site_label_2
_geom_bond_distance
Br1 Fe1 2.5030(7)
Fe1 C17 1.769(5)
Fe1 N1 1.969(4)
Fe1 N2 1.980(3)
Fe1 P1 2.2803(12)
Fe1 P2 2.2882(13)
P1 C21 1.851(4)
P1 C11 1.858(4)
P1 C1 1.865(4)
P2 C31 1.844(5)
P2 C10 1.844(4)
P2 C41 1.862(4)
O1 C17 1.132(5)
N1 C2 1.280(5)
N1 C3 1.434(6)
N2 C9 1.274(5)
N2 C8 1.425(6)
C1 C2 1.477(6)
C3 C4 1.393(7)
C3 C8 1.401(6)
C4 C5 1.379(7)
C5 C6 1.379(7)
C6 C7 1.363(7)
C7 C8 1.379(6)
C9 C10 1.474(6)
C11 C12 1.520(6)
C11 C16 1.546(6)
C12 C13 1.530(6)
C13 C14 1.525(7)
C14 C15 1.505(6)
C15 C16 1.533(6)
C21 C22 1.534(6)
C21 C26 1.548(6)
C22 C23 1.533(6)
C23 C24 1.507(6)
C24 C25 1.531(7)
C25 C26 1.518(6)
C31 C36 1.518(6)
C31 C32 1.541(6)
C32 C33 1.542(6)
C33 C34 1.525(7)
C34 C35 1.530(7)
C35 C36 1.517(8)
C41 C42 1.535(6)
C41 C46 1.542(6)
C42 C43 1.534(5)
C43 C44 1.525(6)
C44 C45 1.519(6)
C45 C46 1.525(5)
C51 C52 1.399(6)
C51 C56 1.399(6)
C51 B1 1.649(6)
C52 C53 1.379(6)
C53 C54 1.375(7)
C54 C55 1.388(7)
C55 C56 1.389(6)
C61 C62 1.397(6)
C61 C66 1.402(6)
C61 B1 1.647(6)
C62 C63 1.391(6)
C63 C64 1.380(7)
C64 C65 1.380(7)
C65 C66 1.403(6)
C71 C76 1.390(6)
C71 C72 1.399(6)
C71 B1 1.671(6)
C72 C73 1.403(6)
C73 C74 1.369(6)
C74 C75 1.390(7)
C75 C76 1.395(6)
C81 C86 1.405(6)
C81 C82 1.406(5)
C81 B1 1.634(7)
C82 C83 1.369(6)
C83 C84 1.394(6)
C84 C85 1.392(6)
C85 C86 1.389(6)

loop_
_platon_squeeze_void_nr
_platon_squeeze_void_average_x
_platon_squeeze_void_average_y
_platon_squeeze_void_average_z
_platon_squeeze_void_volume
_platon_squeeze_void_count_electrons
_platon_squeeze_void_content
1 0.002 0.500 0.500 684 145 ' '
